data_7009324
loop_
_publ_author_name
'Guillevic, Marie-Andr\'ee'
'Light, Mark E.'
'Coles, Simon J.'
'Gelbrich, Thomas'
'Hursthouse, Michael B.'
'Bruce, Duncan W.'

_publ_section_title
;
 Synthesis of dinuclear complexes of rhenium(I) as potential
 metallomesogens
;
_journal_issue 9
_journal_name_full 'Journal of the Chemical Society, Dalton Transactions'
_journal_page_first 1437
_journal_paper_doi 10.1039/a910273f
_journal_year 2000
_chemical_formula_sum 'C35 H36 N2 O4'
_chemical_formula_weight 548.66
_chemical_name_systematic
;

 ?

;
_space_group_IT_number 2
_symmetry_space_group_name_Hall '-P 1'
_symmetry_space_group_name_H-M 'P -1'
_atom_sites_solution_hydrogens geom
_atom_sites_solution_primary direct
_atom_sites_solution_secondary difmap
_audit_creation_date 1999-05-14T10:49:02-00:00
_audit_creation_method 'WinGX routine CIF_UPDATE'
_cell_angle_alpha 83.619(5)
_cell_angle_beta 87.892(8)
_cell_angle_gamma 83.518(8)
_cell_formula_units_Z 2
_cell_length_a 7.2025(6)
_cell_length_b 10.1729(13)
_cell_length_c 20.231(3)
_cell_measurement_reflns_used na
_cell_measurement_temperature 293(2)
_cell_measurement_theta_max na
_cell_measurement_theta_min na
_cell_volume 1463.3(3)
_computing_cell_refinement 'DENZO and COLLECT'
_computing_data_collection
;

        DENZO (Otwinowski and MInor, 1997), COLLECT (Hooft, 1998)

;
_computing_data_reduction 'DENZO and COLLECT'
_computing_molecular_graphics ORTEP
_computing_publication_material CIFTAB
_computing_structure_refinement 'SHELXL-97 (Sheldrick, 1997)'
_computing_structure_solution 'SHELXS-97 (Sheldrick, 1990)'
_diffrn_ambient_temperature 293(2)
_diffrn_measured_fraction_theta_full 0.933
_diffrn_measured_fraction_theta_max 0.933
_diffrn_measurement_device_type 'Enraf Nonius KappaCCD area detector'
_diffrn_measurement_method 'Phi and Omega scans to fill Ewald sphere'
_diffrn_radiation_monochromator graphite
_diffrn_radiation_type MoK\a
_diffrn_radiation_wavelength 0.71073
_diffrn_reflns_av_R_equivalents 0.1048
_diffrn_reflns_av_sigmaI/netI 0.1168
_diffrn_reflns_limit_h_max 8
_diffrn_reflns_limit_h_min -8
_diffrn_reflns_limit_k_max 12
_diffrn_reflns_limit_k_min -12
_diffrn_reflns_limit_l_max 25
_diffrn_reflns_limit_l_min -25
_diffrn_reflns_number 20691
_diffrn_reflns_theta_full 26.37
_diffrn_reflns_theta_max 26.37
_diffrn_reflns_theta_min 3
_diffrn_standards_decay_% na
_diffrn_standards_interval_count na
_diffrn_standards_interval_time na
_diffrn_standards_number 'not measured'
_exptl_absorpt_coefficient_mu 0.081
_exptl_absorpt_correction_T_max 0.9843
_exptl_absorpt_correction_T_min 0.9393
_exptl_absorpt_correction_type 'Empirical, SORTAV'
_exptl_crystal_density_diffrn 1.245
_exptl_crystal_density_meas ?
_exptl_crystal_density_method .
_exptl_crystal_F_000 584
_refine_diff_density_max 1.086
_refine_diff_density_min -0.36
_refine_diff_density_rms 0.068
_refine_ls_extinction_coef yes
_refine_ls_extinction_method none
_refine_ls_goodness_of_fit_ref 1.077
_refine_ls_hydrogen_treatment mixed
_refine_ls_matrix_type full
_refine_ls_number_parameters 372
_refine_ls_number_reflns 5576
_refine_ls_number_restraints 0
_refine_ls_restrained_S_all 1.077
_refine_ls_R_factor_all 0.1704
_refine_ls_R_factor_gt 0.0782
_refine_ls_shift/su_max 0.013
_refine_ls_shift/su_mean 0.002
_refine_ls_structure_factor_coef Fsqd
_refine_ls_weighting_details 'w=1/[\s^2^(Fo^2^)+(0.1000P)^2^+0.0000P] where P=(Fo^2^+2Fc^2^)/3'
_refine_ls_weighting_scheme calc
_refine_ls_wR_factor_gt 0.1828
_refine_ls_wR_factor_ref 0.2201
_reflns_number_gt 2712
_reflns_number_total 5576
_reflns_threshold_expression >2sigma(I)
_cod_data_source_file a910273f.txt
_cod_data_source_block s92-3
_cod_depositor_comments
;
The following automatic conversions were performed:

'_refine_ls_weighting_scheme' value 'calc
w=1/[\s^2^(Fo^2^)+(0.1000P)^2^+0.0000P] where P=(Fo^2^+2Fc^2^)/3' was
changed to 'calc'. New tag '_refine_ls_weighting_details' was
created. The value of the new tag was set to
'w=1/[\s^2^(Fo^2^)+(0.1000P)^2^+0.0000P] where P=(Fo^2^+2Fc^2^)/3'.

Automatic conversion script
Id: cif_fix_values 3143 2015-03-26 13:38:13Z robertas 
;
_cod_database_code 7009324

loop_
_symmetry_equiv_pos_as_xyz
'x, y, z'
'-x, -y, -z'

loop_
_atom_site_label
_atom_site_type_symbol
_atom_site_fract_x
_atom_site_fract_y
_atom_site_fract_z
_atom_site_U_iso_or_equiv
_atom_site_adp_type
_atom_site_occupancy
_atom_site_calc_flag
_atom_site_refinement_flags
_atom_site_disorder_assembly
_atom_site_disorder_group
O1 O 0.5955(3) 0.1767(2) 0.34786(11) 0.0391(7) Uani 1 d . . .
O2 O 2.0640(3) -0.2925(3) 0.04303(13) 0.0528(8) Uani 1 d . . .
N1 N 1.3595(3) -0.0573(3) 0.21014(14) 0.0336(7) Uani 1 d . . .
O4 O 3.2926(3) -0.6162(2) -0.33970(12) 0.0400(7) Uani 1 d . . .
N2 N 2.6624(4) -0.4010(3) -0.13517(14) 0.0366(8) Uani 1 d . . .
C19 C 2.2126(4) -0.3242(4) -0.00290(18) 0.0375(9) Uani 1 d . . .
C12 C 1.5044(4) -0.0899(3) 0.16273(17) 0.0307(8) Uani 1 d . . .
C8 C 1.0440(4) 0.0387(3) 0.22981(17) 0.0314(8) Uani 1 d . . .
C29 C 3.1335(4) -0.5911(3) -0.30158(17) 0.0325(9) Uani 1 d . . .
C22 C 2.5067(4) -0.3812(3) -0.09077(17) 0.0330(9) Uani 1 d . . .
C10 C 0.9005(4) 0.0741(4) 0.33638(18) 0.0384(9) Uani 1 d . . .
H10 H 0.908 0.066 0.3825 0.046 Uiso 1 calc R . .
C25 C 2.6766(4) -0.4985(4) -0.16921(18) 0.0368(9) Uani 1 d . . .
H25 H 2.5843 -0.5559 -0.1637 0.044 Uiso 1 calc R . .
C7 C 0.8784(4) 0.0969(3) 0.19964(18) 0.0352(9) Uani 1 d . . .
H7 H 0.8711 0.1049 0.1535 0.042 Uiso 1 calc R . .
C6 C 0.7243(4) 0.1431(3) 0.23764(17) 0.0346(9) Uani 1 d . . .
H6 H 0.6144 0.1806 0.2171 0.041 Uiso 1 calc R . .
C26 C 2.8307(4) -0.5264(3) -0.21699(16) 0.0313(9) Uani 1 d . . .
C30 C 3.1202(4) -0.4739(4) -0.27164(18) 0.0377(9) Uani 1 d . . .
H30 H 3.2124 -0.4168 -0.2801 0.045 Uiso 1 calc R . .
C27 C 2.8445(4) -0.6406(4) -0.24926(17) 0.0352(9) Uani 1 d . . .
H27 H 2.7505 -0.6965 -0.2422 0.042 Uiso 1 calc R . .
C17 C 1.6266(4) -0.2039(3) 0.17731(17) 0.0339(9) Uani 1 d . . .
H17 H 1.6122 -0.2575 0.2171 0.041 Uiso 1 calc R . .
C15 C 1.7940(4) -0.1584(4) 0.07391(17) 0.0337(9) Uani 1 d . . .
C14 C 1.6750(4) -0.0434(4) 0.05990(18) 0.0361(9) Uani 1 d . . .
H14 H 1.6913 0.0108 0.0205 0.043 Uiso 1 calc R . .
C11 C 1.2016(4) -0.0052(3) 0.18720(18) 0.0345(9) Uani 1 d . . .
H11 H 1.1866 0.0052 0.1414 0.041 Uiso 1 calc R . .
C5 C 0.7360(4) 0.1328(3) 0.30599(18) 0.0328(9) Uani 1 d . . .
C4 C 0.4236(4) 0.2368(4) 0.31850(18) 0.0408(10) Uani 1 d . . .
H4A H 0.3698 0.1737 0.2943 0.049 Uiso 1 calc R . .
H4B H 0.4462 0.3137 0.2876 0.049 Uiso 1 calc R . .
C13 C 1.5311(4) -0.0080(4) 0.10412(17) 0.0358(9) Uani 1 d . . .
H13 H 1.4525 0.0703 0.0946 0.043 Uiso 1 calc R . .
C16 C 1.7698(4) -0.2384(4) 0.13312(18) 0.0365(9) Uani 1 d . . .
H16 H 1.8503 -0.3156 0.143 0.044 Uiso 1 calc R . .
C28 C 2.9926(4) -0.6739(4) -0.29131(17) 0.0365(9) Uani 1 d . . .
H28 H 2.9981 -0.7508 -0.3125 0.044 Uiso 1 calc R . .
C24 C 2.3915(5) -0.3010(3) 0.01209(17) 0.0367(9) Uani 1 d . . .
H24 H 2.4135 -0.2663 0.0514 0.044 Uiso 1 calc R . .
C31 C 2.9717(4) -0.4417(3) -0.22947(17) 0.0354(9) Uani 1 d . . .
H31 H 2.9648 -0.3635 -0.2092 0.042 Uiso 1 calc R . .
C21 C 2.3254(4) -0.4058(4) -0.10401(18) 0.0394(10) Uani 1 d . . .
H21 H 2.3031 -0.4422 -0.1428 0.047 Uiso 1 calc R . .
C18 C 1.9394(4) -0.1928(4) 0.02452(18) 0.0382(10) Uani 1 d . . .
C9 C 1.0513(4) 0.0283(3) 0.29850(17) 0.0357(9) Uani 1 d . . .
H9 H 1.1602 -0.0103 0.3194 0.043 Uiso 1 calc R . .
C23 C 2.5356(5) -0.3302(3) -0.03214(18) 0.0380(9) Uani 1 d . . .
H23 H 2.656 -0.3151 -0.0222 0.046 Uiso 1 calc R . .
C20 C 2.1794(5) -0.3767(4) -0.06010(19) 0.0427(10) Uani 1 d . . .
H20 H 2.059 -0.3928 -0.0694 0.051 Uiso 1 calc R . .
C3 C 0.2919(5) 0.2784(4) 0.37397(18) 0.0440(10) Uani 1 d . . .
H3A H 0.1692 0.3068 0.3558 0.053 Uiso 1 calc R . .
H3B H 0.2805 0.2018 0.4063 0.053 Uiso 1 calc R . .
C33 C 3.5121(4) -0.7467(4) -0.40212(18) 0.0413(10) Uani 1 d . . .
H33A H 3.607 -0.7421 -0.3699 0.05 Uiso 1 calc R . .
H33B H 3.514 -0.6695 -0.4348 0.05 Uiso 1 calc R . .
C32 C 3.3238(4) -0.7414(4) -0.36711(18) 0.0397(10) Uani 1 d . . .
H32A H 3.227 -0.7482 -0.3983 0.048 Uiso 1 calc R . .
H32B H 3.3219 -0.8144 -0.332 0.048 Uiso 1 calc R . .
C34 C 3.5607(5) -0.8711(4) -0.43666(19) 0.0478(11) Uani 1 d . . .
H34A H 3.4663 -0.8756 -0.4691 0.057 Uiso 1 calc R . .
H34B H 3.5585 -0.9485 -0.4041 0.057 Uiso 1 calc R . .
C2 C 0.3518(5) 0.3882(4) 0.4087(2) 0.0512(11) Uani 1 d . . .
H2A H 0.3783 0.4612 0.3759 0.061 Uiso 1 calc R . .
H2B H 0.4661 0.3563 0.4321 0.061 Uiso 1 calc R . .
C35 C 3.7518(5) -0.8759(4) -0.4717(2) 0.0581(12) Uani 1 d . . .
H35A H 3.7512 -0.8044 -0.5069 0.087 Uiso 1 calc R . .
H35B H 3.7793 -0.9594 -0.4899 0.087 Uiso 1 calc R . .
H35C H 3.8453 -0.867 -0.4403 0.087 Uiso 1 calc R . .
C1 C 0.2032(5) 0.4391(4) 0.4582(2) 0.0629(13) Uani 1 d . . .
H1A H 0.0898 0.471 0.4353 0.094 Uiso 1 calc R . .
H1B H 0.2465 0.5103 0.4787 0.094 Uiso 1 calc R . .
H1C H 0.1799 0.368 0.4918 0.094 Uiso 1 calc R . .
O3 O 1.9558(3) -0.1242(3) -0.03092(15) 0.0595(8) Uani 1 d . . .

loop_
_atom_site_aniso_label
_atom_site_aniso_U_11
_atom_site_aniso_U_22
_atom_site_aniso_U_33
_atom_site_aniso_U_23
_atom_site_aniso_U_13
_atom_site_aniso_U_12
O1 0.0299(13) 0.0476(17) 0.0368(15) -0.0046(12) 0.0031(10) 0.0073(11)
O2 0.0455(16) 0.063(2) 0.0412(17) 0.0048(14) 0.0104(12) 0.0179(13)
N1 0.0283(16) 0.0357(19) 0.0360(19) -0.0056(15) 0.0037(13) 0.0005(13)
O4 0.0362(14) 0.0390(16) 0.0449(16) -0.0116(13) 0.0110(11) -0.0006(11)
N2 0.0301(16) 0.040(2) 0.0380(19) -0.0063(16) 0.0016(13) 0.0038(13)
C19 0.028(2) 0.042(3) 0.036(2) 0.0027(19) 0.0084(16) 0.0101(16)
C12 0.0267(18) 0.032(2) 0.033(2) -0.0058(17) 0.0005(15) -0.0003(15)
C8 0.0277(18) 0.031(2) 0.035(2) -0.0065(17) 0.0014(15) -0.0017(14)
C29 0.029(2) 0.032(2) 0.034(2) -0.0025(18) 0.0025(15) 0.0024(15)
C22 0.0271(19) 0.037(2) 0.032(2) -0.0024(18) 0.0030(15) 0.0051(15)
C10 0.036(2) 0.045(2) 0.033(2) -0.0036(18) 0.0017(16) 0.0012(16)
C25 0.0254(19) 0.040(2) 0.042(2) 0.000(2) 0.0005(15) 0.0016(16)
C7 0.032(2) 0.040(2) 0.034(2) -0.0057(18) -0.0006(15) -0.0031(16)
C6 0.0257(19) 0.038(2) 0.040(2) -0.0078(19) 0.0020(15) -0.0014(15)
C26 0.0254(18) 0.035(2) 0.031(2) 0.0000(17) -0.0006(14) 0.0062(15)
C30 0.032(2) 0.036(2) 0.045(2) -0.0013(19) -0.0007(16) -0.0036(16)
C27 0.0290(19) 0.038(2) 0.038(2) -0.0051(19) 0.0036(15) -0.0017(15)
C17 0.0292(19) 0.039(2) 0.033(2) -0.0032(17) -0.0018(15) 0.0000(16)
C15 0.0221(18) 0.047(3) 0.033(2) -0.0097(19) -0.0009(14) -0.0029(16)
C14 0.0279(19) 0.045(3) 0.034(2) -0.0008(18) -0.0007(15) -0.0036(16)
C11 0.035(2) 0.036(2) 0.033(2) -0.0045(18) 0.0038(16) -0.0032(16)
C5 0.0292(19) 0.031(2) 0.038(2) -0.0071(18) 0.0051(15) -0.0016(15)
C4 0.0253(19) 0.053(3) 0.042(2) -0.007(2) 0.0014(15) 0.0067(16)
C13 0.0275(19) 0.041(2) 0.038(2) -0.0046(19) -0.0014(15) 0.0001(16)
C16 0.030(2) 0.039(2) 0.039(2) -0.0075(19) -0.0030(16) 0.0038(16)
C28 0.036(2) 0.033(2) 0.041(2) -0.0100(18) 0.0010(16) -0.0024(16)
C24 0.045(2) 0.035(2) 0.029(2) -0.0068(17) 0.0048(16) 0.0031(16)
C31 0.032(2) 0.032(2) 0.041(2) -0.0080(18) 0.0011(16) 0.0031(16)
C21 0.031(2) 0.051(3) 0.036(2) -0.0098(19) -0.0013(16) 0.0042(17)
C18 0.0249(19) 0.062(3) 0.027(2) -0.009(2) -0.0028(15) 0.0041(18)
C9 0.0279(19) 0.038(2) 0.039(2) -0.0017(18) -0.0010(15) 0.0022(15)
C23 0.036(2) 0.036(2) 0.042(2) -0.0012(19) -0.0006(17) -0.0057(16)
C20 0.028(2) 0.054(3) 0.044(3) -0.007(2) -0.0007(16) 0.0071(17)
C3 0.032(2) 0.055(3) 0.041(2) -0.001(2) 0.0023(16) 0.0071(17)
C33 0.040(2) 0.044(3) 0.040(2) -0.0092(19) 0.0046(16) 0.0019(17)
C32 0.034(2) 0.042(2) 0.043(2) -0.011(2) 0.0043(16) -0.0002(16)
C34 0.045(2) 0.052(3) 0.044(3) -0.011(2) 0.0080(18) 0.0036(19)
C2 0.047(2) 0.051(3) 0.052(3) -0.009(2) 0.0122(19) 0.006(2)
C35 0.055(3) 0.066(3) 0.049(3) -0.009(2) 0.0105(19) 0.011(2)
C1 0.060(3) 0.068(3) 0.055(3) -0.013(2) 0.016(2) 0.015(2)
O3 0.0493(17) 0.069(2) 0.056(2) -0.0033(17) 0.0067(13) 0.0056(14)

loop_
_atom_type_symbol
_atom_type_description
_atom_type_scat_dispersion_real
_atom_type_scat_dispersion_imag
_atom_type_scat_source
C C 0.0033 0.0016 'International Tables Vol C Tables 4.2.6.8 and 6.1.1.4'
H H 0 0 'International Tables Vol C Tables 4.2.6.8 and 6.1.1.4'
N N 0.0061 0.0033 'International Tables Vol C Tables 4.2.6.8 and 6.1.1.4'
O O 0.0106 0.006 'International Tables Vol C Tables 4.2.6.8 and 6.1.1.4'

loop_
_geom_angle_atom_site_label_1
_geom_angle_atom_site_label_2
_geom_angle_atom_site_label_3
_geom_angle
_geom_angle_site_symmetry_1
_geom_angle_site_symmetry_3
_geom_angle_publ_flag
C5 O1 C4 117.4(3) . . ?
C18 O2 C19 117.5(3) . . ?
C11 N1 C12 117.0(3) . . ?
C29 O4 C32 118.3(3) . . ?
C25 N2 C22 119.6(3) . . ?
C20 C19 C24 121.0(3) . . ?
C20 C19 O2 120.7(3) . . ?
C24 C19 O2 118.3(3) . . ?
C17 C12 C13 119.3(3) . . ?
C17 C12 N1 118.5(3) . . ?
C13 C12 N1 122.1(3) . . ?
C9 C8 C7 118.3(3) . . ?
C9 C8 C11 123.3(3) . . ?
C7 C8 C11 118.3(3) . . ?
O4 C29 C30 115.3(3) . . ?
O4 C29 C28 124.7(3) . . ?
C30 C29 C28 120.0(3) . . ?
C23 C22 C21 118.2(3) . . ?
C23 C22 N2 117.7(3) . . ?
C21 C22 N2 124.1(3) . . ?
C9 C10 C5 120.3(3) . . ?
N2 C25 C26 123.8(3) . . ?
C6 C7 C8 121.0(3) . . ?
C5 C6 C7 119.5(3) . . ?
C27 C26 C31 118.0(3) . . ?
C27 C26 C25 120.6(3) . . ?
C31 C26 C25 121.3(3) . . ?
C31 C30 C29 120.5(3) . . ?
C28 C27 C26 122.2(3) . . ?
C16 C17 C12 120.4(3) . . ?
C14 C15 C16 119.4(3) . . ?
C14 C15 C18 118.1(3) . . ?
C16 C15 C18 122.4(3) . . ?
C15 C14 C13 120.6(3) . . ?
N1 C11 C8 122.9(3) . . ?
O1 C5 C6 124.5(3) . . ?
O1 C5 C10 115.8(3) . . ?
C6 C5 C10 119.7(3) . . ?
O1 C4 C3 107.7(3) . . ?
C14 C13 C12 119.9(3) . . ?
C17 C16 C15 120.3(3) . . ?
C27 C28 C29 119.0(3) . . ?
C23 C24 C19 118.8(3) . . ?
C30 C31 C26 120.2(3) . . ?
C20 C21 C22 120.6(3) . . ?
O3 C18 O2 120.8(3) . . ?
O3 C18 C15 122.7(3) . . ?
O2 C18 C15 116.3(3) . . ?
C10 C9 C8 121.1(3) . . ?
C24 C23 C22 121.8(3) . . ?
C19 C20 C21 119.7(3) . . ?
C2 C3 C4 114.1(3) . . ?
C32 C33 C34 113.3(3) . . ?
O4 C32 C33 107.2(3) . . ?
C33 C34 C35 112.9(3) . . ?
C3 C2 C1 112.3(3) . . ?

loop_
_geom_bond_atom_site_label_1
_geom_bond_atom_site_label_2
_geom_bond_distance
_geom_bond_site_symmetry_2
_geom_bond_publ_flag
O1 C5 1.364(4) . ?
O1 C4 1.436(4) . ?
O2 C18 1.308(4) . ?
O2 C19 1.424(4) . ?
N1 C11 1.280(4) . ?
N1 C12 1.427(4) . ?
O4 C29 1.374(3) . ?
O4 C32 1.437(4) . ?
N2 C25 1.262(4) . ?
N2 C22 1.422(4) . ?
C19 C20 1.367(5) . ?
C19 C24 1.386(5) . ?
C12 C17 1.386(4) . ?
C12 C13 1.391(5) . ?
C8 C9 1.384(5) . ?
C8 C7 1.400(4) . ?
C8 C11 1.460(4) . ?
C29 C30 1.388(5) . ?
C29 C28 1.386(5) . ?
C22 C23 1.378(5) . ?
C22 C21 1.397(5) . ?
C10 C9 1.374(4) . ?
C10 C5 1.397(5) . ?
C25 C26 1.469(4) . ?
C7 C6 1.394(4) . ?
C6 C5 1.380(5) . ?
C26 C27 1.387(5) . ?
C26 C31 1.403(5) . ?
C30 C31 1.377(4) . ?
C27 C28 1.375(4) . ?
C17 C16 1.380(4) . ?
C15 C14 1.379(5) . ?
C15 C16 1.388(5) . ?
C15 C18 1.461(4) . ?
C14 C13 1.387(4) . ?
C4 C3 1.508(4) . ?
C24 C23 1.374(4) . ?
C21 C20 1.379(4) . ?
C18 O3 1.263(4) . ?
C3 C2 1.494(5) . ?
C33 C32 1.505(4) . ?
C33 C34 1.513(5) . ?
C34 C35 1.523(4) . ?
C2 C1 1.525(4) . ?

loop_
_cod_related_entry_id
_cod_related_entry_database
_cod_related_entry_code
1 ChemSpider 30652720
